data_4301910
loop_
_publ_author_name
'Jeffrey D. Rinehart'
'T. David Harris'
'Stosh A. Kozimor'
'Bart M. Bartlett'
'Jeffrey R. Long'

_publ_section_title
;
Magnetic Exchange Coupling in Actinide-Containing Molecules
;
_journal_name_full 'Inorganic Chemistry'
_journal_page_first 3382
_journal_page_last 3395
_journal_paper_doi 10.1021/ic801303w
_journal_volume 48
_journal_year 2009
_chemical_formula_moiety 'C66 H80 N16 P2 U2'
_chemical_formula_sum 'C66 H80 N16 P2 U2'
_chemical_formula_weight 1635.56
_chemical_name_systematic
; 
 ? 
;
_space_group_IT_number 61
_symmetry_cell_setting orthorhombic
_symmetry_space_group_name_Hall '-P 2ac 2ab'
_symmetry_space_group_name_H-M 'P b c a'
_atom_sites_solution_hydrogens geom
_atom_sites_solution_primary direct
_atom_sites_solution_secondary difmap
_audit_creation_method SHELXL-97
_cell_angle_alpha 90.00
_cell_angle_beta 90.00
_cell_angle_gamma 90.00
_cell_formula_units_Z 4
_cell_length_a 12.057(4)
_cell_length_b 18.138(6)
_cell_length_c 30.404(9)
_cell_measurement_reflns_used 6536
_cell_measurement_temperature 143
_cell_measurement_theta_max 21.95
_cell_measurement_theta_min 3.45
_cell_volume 6649(4)
_computing_cell_refinement 'Bruker SAINT v7.07b'
_computing_data_collection 'Bruker SMART v5.054d'
_computing_data_reduction 'Bruker SAINT v7.07b'
_computing_structure_refinement 'SHELXL-97 (Sheldrick, 1997)'
_computing_structure_solution 'SHELXS-97 (Sheldrick, 1990)'
_diffrn_ambient_temperature 273(2)
_diffrn_measured_fraction_theta_full 0.956
_diffrn_measured_fraction_theta_max 0.956
_diffrn_measurement_device_type 'Bruker SMART CCD'
_diffrn_measurement_method \w/2\q-scans
_diffrn_radiation_monochromator graphite
_diffrn_radiation_source 'fine-focus sealed tube'
_diffrn_radiation_type MoK\a
_diffrn_radiation_wavelength 0.71073
_diffrn_reflns_av_R_equivalents 0.0744
_diffrn_reflns_av_sigmaI/netI 0.0716
_diffrn_reflns_limit_h_max 11
_diffrn_reflns_limit_h_min -14
_diffrn_reflns_limit_k_max 22
_diffrn_reflns_limit_k_min -22
_diffrn_reflns_limit_l_max 36
_diffrn_reflns_limit_l_min -34
_diffrn_reflns_number 30723
_diffrn_reflns_theta_full 26.42
_diffrn_reflns_theta_max 26.42
_diffrn_reflns_theta_min 3.36
_diffrn_standards_decay_% 0
_diffrn_standards_interval_count 0
_diffrn_standards_interval_time 0
_diffrn_standards_number 0
_exptl_absorpt_coefficient_mu 4.966
_exptl_absorpt_correction_T_max 1
_exptl_absorpt_correction_T_min 0.685894
_exptl_absorpt_correction_type empirical
_exptl_absorpt_process_details 'Blessing, 1995'
_exptl_crystal_colour green
_exptl_crystal_density_diffrn 1.634
_exptl_crystal_density_method 'not measured'
_exptl_crystal_description rod
_exptl_crystal_F_000 3208
_exptl_crystal_size_max 0.09
_exptl_crystal_size_mid 0.08
_exptl_crystal_size_min 0.05
_refine_diff_density_max 2.346
_refine_diff_density_min -0.963
_refine_diff_density_rms 0.148
_refine_ls_extinction_method none
_refine_ls_goodness_of_fit_ref 1.002
_refine_ls_hydrogen_treatment constr
_refine_ls_matrix_type full
_refine_ls_number_parameters 388
_refine_ls_number_reflns 6536
_refine_ls_number_restraints 0
_refine_ls_restrained_S_all 1.002
_refine_ls_R_factor_all 0.0889
_refine_ls_R_factor_gt 0.0407
_refine_ls_shift/su_max 0.003
_refine_ls_shift/su_mean 0.000
_refine_ls_structure_factor_coef Fsqd
_refine_ls_weighting_details 'calc w=1/[\s^2^(Fo^2^)+(0.0391P)^2^+4.5033P] where P=(Fo^2^+2Fc^2^)/3'
_refine_ls_weighting_scheme calc
_refine_ls_wR_factor_gt 0.0768
_refine_ls_wR_factor_ref 0.0905
_reflns_number_gt 4103
_reflns_number_total 6536
_reflns_threshold_expression >2sigma(I)
_cod_data_source_file ic801303w_si_001_4.cif
_cod_data_source_block jdr40s
_cod_database_code 4301910

loop_
_symmetry_equiv_pos_as_xyz
'x, y, z'
'-x+1/2, -y, z+1/2'
'-x, y+1/2, -z+1/2'
'x+1/2, -y+1/2, -z'
'-x, -y, -z'
'x-1/2, y, -z-1/2'
'x, -y-1/2, z-1/2'
'-x-1/2, y-1/2, z'

loop_
_atom_site_label
_atom_site_type_symbol
_atom_site_fract_x
_atom_site_fract_y
_atom_site_fract_z
_atom_site_U_iso_or_equiv
_atom_site_adp_type
_atom_site_occupancy
_atom_site_symmetry_multiplicity
_atom_site_calc_flag
_atom_site_refinement_flags
_atom_site_disorder_assembly
_atom_site_disorder_group
U1 U 0.366435(17) 0.598138(12) 0.641281(7) 0.02208(8) Uani 1 1 d . . .
P5 P 0.49907(14) 0.50316(10) 0.57531(6) 0.0252(4) Uani 1 1 d . . .
C11 C 0.1451(5) 0.7080(3) 0.7347(2) 0.0251(14) Uani 1 1 d . . .
H11A H 0.0979 0.7297 0.7552 0.030 Uiso 1 1 calc R . .
C4 C 0.5616(5) 0.7483(4) 0.6080(2) 0.0313(15) Uani 1 1 d . . .
N4 N 0.2093(4) 0.6369(3) 0.68136(18) 0.0267(13) Uani 1 1 d . . .
C10 C 0.2569(5) 0.7231(3) 0.7286(2) 0.0255(15) Uani 1 1 d . . .
N3 N 0.2959(4) 0.6803(3) 0.69647(18) 0.0256(13) Uani 1 1 d . . .
C12 C 0.1180(5) 0.6541(3) 0.7042(2) 0.0242(14) Uani 1 1 d . . .
C8 C 0.6133(5) 0.5333(3) 0.7035(2) 0.0289(16) Uani 1 1 d . . .
C9 C 0.7238(5) 0.5670(4) 0.6956(2) 0.0350(17) Uani 1 1 d . . .
H9A H 0.7170 0.6055 0.6741 0.053 Uiso 1 1 calc R . .
H9B H 0.7740 0.5300 0.6849 0.053 Uiso 1 1 calc R . .
H9C H 0.7517 0.5873 0.7226 0.053 Uiso 1 1 calc R . .
N1 N 0.5218(4) 0.5571(3) 0.68226(17) 0.0274(13) Uani 1 1 d . . .
N6 N 0.4121(5) 0.6890(3) 0.58588(18) 0.0335(14) Uani 1 1 d . . .
C6 C 0.3937(5) 0.4122(4) 0.7470(3) 0.0426(19) Uani 1 1 d . . .
H6A H 0.3195 0.4199 0.7366 0.064 Uiso 1 1 calc R . .
H6B H 0.3956 0.4183 0.7784 0.064 Uiso 1 1 calc R . .
H6C H 0.4174 0.3633 0.7396 0.064 Uiso 1 1 calc R . .
C7 C 0.5829(5) 0.4766(4) 0.7315(2) 0.0300(16) Uani 1 1 d . . .
H7A H 0.6292 0.4501 0.7502 0.036 Uiso 1 1 calc R . .
N2 N 0.4318(4) 0.5154(3) 0.69649(17) 0.0268(13) Uani 1 1 d . . .
C2 C 0.4419(6) 0.7351(4) 0.5533(2) 0.0366(18) Uani 1 1 d . . .
N5 N 0.4870(4) 0.6973(3) 0.61988(18) 0.0302(13) Uani 1 1 d . . .
C1 C 0.3754(6) 0.7410(5) 0.5120(3) 0.053(2) Uani 1 1 d . . .
H1A H 0.3146 0.7069 0.5132 0.080 Uiso 1 1 calc R . .
H1B H 0.4216 0.7295 0.4872 0.080 Uiso 1 1 calc R . .
H1C H 0.3473 0.7902 0.5091 0.080 Uiso 1 1 calc R . .
C5 C 0.6537(6) 0.7697(4) 0.6386(3) 0.053(2) Uani 1 1 d . . .
H5A H 0.6482 0.7414 0.6652 0.080 Uiso 1 1 calc R . .
H5B H 0.6479 0.8213 0.6455 0.080 Uiso 1 1 calc R . .
H5C H 0.7238 0.7603 0.6248 0.080 Uiso 1 1 calc R . .
C3 C 0.5357(6) 0.7733(4) 0.5666(2) 0.0403(19) Uani 1 1 d . . .
H3A H 0.5736 0.8090 0.5506 0.048 Uiso 1 1 calc R . .
N20 N 0.2474(4) 0.4996(3) 0.62102(16) 0.0268(12) Uani 1 1 d . . .
C20 C 0.6485(5) 0.5179(3) 0.57690(19) 0.0246(14) Uani 1 1 d . . .
N21 N 0.2347(4) 0.5524(3) 0.58909(17) 0.0282(13) Uani 1 1 d . . .
C55 C 0.4628(5) 0.5188(3) 0.51724(19) 0.0246(15) Uani 1 1 d . . .
H55A H 0.3872 0.5021 0.5127 0.030 Uiso 1 1 calc R . .
H55B H 0.4640 0.5715 0.5118 0.030 Uiso 1 1 calc R . .
C15 C 0.0104(5) 0.6162(4) 0.6959(2) 0.0332(17) Uani 1 1 d . . .
H15A H 0.0192 0.5815 0.6723 0.050 Uiso 1 1 calc R . .
H15B H -0.0447 0.6520 0.6880 0.050 Uiso 1 1 calc R . .
H15C H -0.0125 0.5907 0.7220 0.050 Uiso 1 1 calc R . .
C22 C 0.6856(6) 0.5895(4) 0.5698(2) 0.0366(17) Uani 1 1 d . . .
H22A H 0.6351 0.6261 0.5622 0.044 Uiso 1 1 calc R . .
C13 C 0.4699(6) 0.4673(4) 0.7260(2) 0.0281(16) Uani 1 1 d . . .
C19 C 0.1655(5) 0.5257(4) 0.5585(2) 0.0324(17) Uani 1 1 d . . .
C14 C 0.3318(5) 0.7746(4) 0.7530(2) 0.0365(18) Uani 1 1 d . . .
H14A H 0.4050 0.7723 0.7406 0.055 Uiso 1 1 calc R . .
H14B H 0.3347 0.7604 0.7834 0.055 Uiso 1 1 calc R . .
H14C H 0.3039 0.8240 0.7507 0.055 Uiso 1 1 calc R . .
C23 C 0.7973(6) 0.6071(4) 0.5740(2) 0.0434(19) Uani 1 1 d . . .
H23A H 0.8213 0.6550 0.5687 0.052 Uiso 1 1 calc R . .
C21 C 0.7270(5) 0.4643(4) 0.5879(2) 0.0336(17) Uani 1 1 d . . .
H21A H 0.7044 0.4157 0.5920 0.040 Uiso 1 1 calc R . .
C24 C 0.8730(6) 0.5532(4) 0.5862(2) 0.0429(19) Uani 1 1 d . . .
H24A H 0.9474 0.5652 0.5899 0.051 Uiso 1 1 calc R . .
C18 C 0.1859(6) 0.4405(4) 0.6102(2) 0.0325(17) Uani 1 1 d . . .
C34 C 0.1335(5) 0.4548(4) 0.5705(2) 0.0389(18) Uani 1 1 d . . .
H34A H 0.0865 0.4234 0.5551 0.047 Uiso 1 1 calc R . .
C33 C 0.1803(6) 0.3745(4) 0.6392(3) 0.0450(19) Uani 1 1 d . . .
H33A H 0.2274 0.3818 0.6643 0.068 Uiso 1 1 calc R . .
H33B H 0.2046 0.3319 0.6232 0.068 Uiso 1 1 calc R . .
H33C H 0.1053 0.3673 0.6489 0.068 Uiso 1 1 calc R . .
C32 C 0.1330(6) 0.5713(4) 0.5195(2) 0.047(2) Uani 1 1 d . . .
H32A H 0.1703 0.6180 0.5208 0.071 Uiso 1 1 calc R . .
H32B H 0.0542 0.5791 0.5197 0.071 Uiso 1 1 calc R . .
H32C H 0.1536 0.5461 0.4930 0.071 Uiso 1 1 calc R . .
C43 C 0.3964(6) 0.2882(4) 0.5672(2) 0.0418(19) Uani 1 1 d . . .
H43A H 0.3562 0.2591 0.5477 0.050 Uiso 1 1 calc R . .
C42 C 0.4890(6) 0.3022(4) 0.6348(2) 0.0406(18) Uani 1 1 d . . .
H42A H 0.5128 0.2826 0.6615 0.049 Uiso 1 1 calc R . .
C31 C 0.4316(6) 0.2582(4) 0.6055(3) 0.046(2) Uani 1 1 d . . .
H31A H 0.4173 0.2090 0.6120 0.055 Uiso 1 1 calc R . .
C30 C 0.8375(6) 0.4822(4) 0.5927(2) 0.042(2) Uani 1 1 d . . .
H30A H 0.8883 0.4459 0.6004 0.050 Uiso 1 1 calc R . .
C40 C 0.4771(5) 0.4049(4) 0.5847(2) 0.0263(14) Uani 1 1 d . . .
C41 C 0.5113(5) 0.3746(4) 0.6249(2) 0.0352(18) Uani 1 1 d . . .
H41A H 0.5494 0.4038 0.6451 0.042 Uiso 1 1 calc R . .
C44 C 0.4185(6) 0.3605(4) 0.5562(2) 0.0350(17) Uani 1 1 d . . .
H44A H 0.3937 0.3794 0.5295 0.042 Uiso 1 1 calc R . .

loop_
_atom_site_aniso_label
_atom_site_aniso_U_11
_atom_site_aniso_U_22
_atom_site_aniso_U_33
_atom_site_aniso_U_23
_atom_site_aniso_U_13
_atom_site_aniso_U_12
U1 0.02269(13) 0.02283(13) 0.02074(12) -0.00034(11) 0.00075(11) 0.00071(11)
P5 0.0252(10) 0.0289(10) 0.0214(9) -0.0007(8) 0.0013(7) 0.0016(7)
C11 0.018(3) 0.029(4) 0.029(4) -0.008(3) 0.000(3) 0.004(3)
C4 0.035(4) 0.022(3) 0.037(4) 0.003(3) 0.006(4) -0.001(3)
N4 0.029(3) 0.023(3) 0.028(3) 0.002(2) 0.002(3) 0.000(2)
C10 0.028(4) 0.021(4) 0.027(4) 0.004(3) -0.003(3) 0.004(3)
N3 0.024(3) 0.018(3) 0.035(3) 0.001(2) 0.000(3) -0.002(2)
C12 0.025(4) 0.027(3) 0.021(3) 0.009(3) -0.001(3) 0.002(3)
C8 0.029(4) 0.027(4) 0.031(4) -0.002(3) -0.003(3) 0.005(3)
C9 0.025(4) 0.042(4) 0.038(5) 0.000(3) -0.003(3) -0.004(3)
N1 0.025(3) 0.028(3) 0.029(3) 0.000(2) -0.002(3) 0.001(2)
N6 0.035(3) 0.034(3) 0.031(3) 0.001(3) 0.005(3) 0.006(3)
C6 0.039(4) 0.036(4) 0.053(5) 0.021(4) 0.005(4) 0.002(4)
C7 0.033(4) 0.030(4) 0.027(4) 0.005(3) -0.009(3) 0.008(3)
N2 0.027(3) 0.030(3) 0.023(3) -0.004(2) 0.001(2) -0.001(2)
C2 0.047(5) 0.032(4) 0.030(4) 0.012(3) 0.015(4) 0.019(4)
N5 0.034(3) 0.024(3) 0.032(3) 0.004(3) 0.008(3) 0.003(3)
C1 0.046(5) 0.068(6) 0.045(5) 0.021(4) 0.008(4) 0.019(4)
C5 0.054(5) 0.042(5) 0.063(6) 0.007(4) 0.015(5) -0.016(4)
C3 0.046(5) 0.021(4) 0.053(5) 0.011(3) 0.008(4) 0.003(3)
N20 0.023(3) 0.033(3) 0.025(3) -0.004(3) -0.001(3) 0.002(2)
C20 0.032(4) 0.029(4) 0.013(3) 0.000(3) 0.004(3) 0.000(3)
N21 0.026(3) 0.035(3) 0.023(3) -0.003(3) -0.007(3) 0.007(3)
C55 0.026(4) 0.027(4) 0.021(4) 0.004(3) 0.002(3) 0.008(3)
C15 0.025(4) 0.035(4) 0.039(4) 0.009(3) -0.006(3) -0.002(3)
C22 0.043(4) 0.032(4) 0.035(4) 0.002(3) 0.007(3) 0.003(3)
C13 0.034(4) 0.028(4) 0.022(4) -0.003(3) 0.000(3) 0.001(3)
C19 0.022(4) 0.047(5) 0.028(4) -0.006(3) 0.003(3) -0.001(3)
C14 0.034(4) 0.030(4) 0.045(5) -0.005(3) -0.008(3) 0.002(3)
C23 0.040(5) 0.045(5) 0.046(5) -0.009(4) 0.013(4) -0.008(4)
C21 0.033(4) 0.037(4) 0.031(4) -0.006(3) 0.001(3) 0.006(3)
C24 0.028(4) 0.062(5) 0.038(5) -0.016(4) 0.007(4) -0.008(4)
C18 0.028(4) 0.025(4) 0.045(5) -0.010(3) 0.006(3) 0.001(3)
C34 0.017(3) 0.062(5) 0.038(4) -0.014(4) -0.002(3) -0.002(4)
C33 0.039(4) 0.040(4) 0.057(5) -0.001(4) -0.014(4) -0.003(3)
C32 0.042(5) 0.069(5) 0.031(4) 0.006(4) -0.008(4) -0.006(4)
C43 0.046(5) 0.034(4) 0.045(5) 0.002(4) -0.008(4) -0.013(4)
C42 0.051(5) 0.038(4) 0.033(5) 0.009(4) -0.001(4) 0.002(4)
C31 0.051(5) 0.037(5) 0.051(5) 0.007(4) 0.010(4) -0.005(4)
C30 0.030(4) 0.049(5) 0.046(5) -0.013(4) -0.007(3) 0.008(3)
C40 0.024(3) 0.026(4) 0.028(4) 0.002(3) 0.002(3) 0.001(3)
C41 0.028(4) 0.044(5) 0.034(4) -0.003(3) -0.001(3) -0.001(3)
C44 0.037(4) 0.042(5) 0.026(4) 0.003(3) 0.002(3) 0.005(4)

loop_
_atom_type_symbol
_atom_type_description
_atom_type_scat_dispersion_real
_atom_type_scat_dispersion_imag
_atom_type_scat_source
C C 0.0033 0.0016 'International Tables Vol C Tables 4.2.6.8 and 6.1.1.4'
H H 0.0000 0.0000 'International Tables Vol C Tables 4.2.6.8 and 6.1.1.4'
N N 0.0061 0.0033 'International Tables Vol C Tables 4.2.6.8 and 6.1.1.4'
P P 0.1023 0.0942 'International Tables Vol C Tables 4.2.6.8 and 6.1.1.4'
U U -9.6767 9.6646 'International Tables Vol C Tables 4.2.6.8 and 6.1.1.4'

loop_
_geom_angle_atom_site_label_1
_geom_angle_atom_site_label_2
_geom_angle_atom_site_label_3
_geom_angle
_geom_angle_site_symmetry_1
_geom_angle_site_symmetry_3
_geom_angle_publ_flag
N4 U1 N1 117.17(18) . . ?
N4 U1 N20 82.69(18) . . ?
N1 U1 N20 112.21(18) . . ?
N4 U1 N2 95.10(18) . . ?
N1 U1 N2 34.05(17) . . ?
N20 U1 N2 84.76(18) . . ?
N4 U1 N21 85.01(18) . . ?
N1 U1 N21 139.83(18) . . ?
N20 U1 N21 33.44(17) . . ?
N2 U1 N21 117.87(18) . . ?
N4 U1 N3 33.86(16) . . ?
N1 U1 N3 96.17(17) . . ?
N20 U1 N3 115.78(17) . . ?
N2 U1 N3 90.89(17) . . ?
N21 U1 N3 116.35(17) . . ?
N4 U1 N5 113.76(18) . . ?
N1 U1 N5 84.21(19) . . ?
N20 U1 N5 149.24(19) . . ?
N2 U1 N5 117.50(18) . . ?
N21 U1 N5 118.79(19) . . ?
N3 U1 N5 86.50(18) . . ?
N4 U1 N6 109.84(18) . . ?
N1 U1 N6 113.59(19) . . ?
N20 U1 N6 118.00(19) . . ?
N2 U1 N6 147.48(19) . . ?
N21 U1 N6 85.72(19) . . ?
N3 U1 N6 98.31(18) . . ?
N5 U1 N6 33.29(18) . . ?
N4 U1 P5 156.45(13) . . ?
N1 U1 P5 75.94(13) . . ?
N20 U1 P5 74.02(13) . . ?
N2 U1 P5 86.28(13) . . ?
N21 U1 P5 73.72(13) . . ?
N3 U1 P5 169.55(13) . . ?
N5 U1 P5 85.89(13) . . ?
N6 U1 P5 79.05(13) . . ?
C20 P5 C40 106.4(3) . . ?
C20 P5 C55 103.8(3) . . ?
C40 P5 C55 105.4(3) . . ?
C20 P5 U1 114.4(2) . . ?
C40 P5 U1 111.6(2) . . ?
C55 P5 U1 114.44(19) . . ?
C12 C11 C10 106.1(6) . . ?
N5 C4 C3 108.8(6) . . ?
N5 C4 C5 120.5(6) . . ?
C3 C4 C5 130.7(7) . . ?
C12 N4 N3 108.3(5) . . ?
C12 N4 U1 176.1(4) . . ?
N3 N4 U1 74.7(3) . . ?
N3 C10 C11 109.1(6) . . ?
N3 C10 C14 120.9(6) . . ?
C11 C10 C14 129.9(6) . . ?
C10 N3 N4 107.9(5) . . ?
C10 N3 U1 177.1(4) . . ?
N4 N3 U1 71.5(3) . . ?
N4 C12 C11 108.5(5) . . ?
N4 C12 C15 121.3(6) . . ?
C11 C12 C15 130.1(6) . . ?
N1 C8 C7 108.4(6) . . ?
N1 C8 C9 121.6(6) . . ?
C7 C8 C9 130.0(6) . . ?
C8 N1 N2 108.4(5) . . ?
C8 N1 U1 176.9(5) . . ?
N2 N1 U1 73.6(3) . . ?
C2 N6 N5 108.0(6) . . ?
C2 N6 U1 175.3(5) . . ?
N5 N6 U1 72.6(3) . . ?
C13 C7 C8 106.1(6) . . ?
C13 N2 N1 107.2(5) . . ?
C13 N2 U1 177.6(4) . . ?
N1 N2 U1 72.4(3) . . ?
N6 C2 C3 108.3(6) . . ?
N6 C2 C1 121.3(7) . . ?
C3 C2 C1 130.4(7) . . ?
C4 N5 N6 108.2(6) . . ?
C4 N5 U1 175.0(5) . . ?
N6 N5 U1 74.1(3) . . ?
C4 C3 C2 106.8(6) . . ?
C18 N20 N21 108.7(5) . . ?
C18 N20 U1 175.9(5) . . ?
N21 N20 U1 74.1(3) . . ?
C22 C20 C21 118.0(6) . . ?
C22 C20 P5 116.8(5) . . ?
C21 C20 P5 125.1(5) . . ?
C19 N21 N20 108.0(6) . . ?
C19 N21 U1 176.9(5) . . ?
N20 N21 U1 72.5(3) . . ?
C55 C55 P5 116.5(5) 5_666 . ?
C23 C22 C20 120.8(7) . . ?
N2 C13 C7 109.9(6) . . ?
N2 C13 C6 120.8(6) . . ?
C7 C13 C6 129.2(6) . . ?
N21 C19 C34 108.9(6) . . ?
N21 C19 C32 120.8(6) . . ?
C34 C19 C32 130.3(6) . . ?
C24 C23 C22 120.0(7) . . ?
C30 C21 C20 121.0(7) . . ?
C30 C24 C23 119.6(7) . . ?
N20 C18 C34 108.4(6) . . ?
N20 C18 C33 121.4(6) . . ?
C34 C18 C33 130.2(7) . . ?
C18 C34 C19 106.0(6) . . ?
C31 C43 C44 121.9(7) . . ?
C41 C42 C31 120.6(7) . . ?
C43 C31 C42 118.7(7) . . ?
C24 C30 C21 120.5(7) . . ?
C44 C40 C41 118.0(6) . . ?
C44 C40 P5 123.2(5) . . ?
C41 C40 P5 118.4(5) . . ?
C42 C41 C40 120.5(7) . . ?
C40 C44 C43 120.2(7) . . ?

loop_
_geom_bond_atom_site_label_1
_geom_bond_atom_site_label_2
_geom_bond_distance
_geom_bond_site_symmetry_2
_geom_bond_publ_flag
U1 N4 2.359(5) . ?
U1 N1 2.370(5) . ?
U1 N20 2.373(5) . ?
U1 N2 2.386(5) . ?
U1 N21 2.393(5) . ?
U1 N3 2.400(5) . ?
U1 N5 2.402(5) . ?
U1 N6 2.420(6) . ?
U1 P5 3.0899(18) . ?
P5 C20 1.822(6) . ?
P5 C40 1.824(7) . ?
P5 C55 1.841(6) . ?
C11 C12 1.387(8) . ?
C11 C10 1.388(8) . ?
C4 N5 1.341(8) . ?
C4 C3 1.373(9) . ?
C4 C5 1.500(10) . ?
N4 C12 1.339(8) . ?
N4 N3 1.386(7) . ?
C10 N3 1.332(8) . ?
C10 C14 1.497(8) . ?
C12 C15 1.489(8) . ?
C8 N1 1.349(8) . ?
C8 C7 1.384(9) . ?
C8 C9 1.486(8) . ?
N1 N2 1.392(7) . ?
N6 C2 1.346(8) . ?
N6 N5 1.381(7) . ?
C6 C13 1.500(9) . ?
C7 C13 1.384(9) . ?
N2 C13 1.332(8) . ?
C2 C3 1.387(9) . ?
C2 C1 1.493(10) . ?
N20 C18 1.345(8) . ?
N20 N21 1.372(7) . ?
C20 C22 1.392(9) . ?
C20 C21 1.397(8) . ?
N21 C19 1.341(8) . ?
C55 C55 1.539(11) 5_666 ?
C22 C23 1.390(9) . ?
C19 C34 1.391(10) . ?
C19 C32 1.498(10) . ?
C23 C24 1.387(10) . ?
C21 C30 1.379(9) . ?
C24 C30 1.372(10) . ?
C18 C34 1.385(10) . ?
C18 C33 1.489(10) . ?
C43 C31 1.354(10) . ?
C43 C44 1.380(9) . ?
C42 C41 1.375(10) . ?
C42 C31 1.382(10) . ?
C40 C44 1.376(9) . ?
C40 C41 1.404(9) . ?
